data_4510375
loop_
_publ_author_name
'Shi, Shao-Ping'
'Zhu, Yan-Yu'
'Sun, Zhen-Gang'
'Zhou, Wei'
'Dai, Lu-Lu'
'Ma, Ming-Xue'
'Li, Wen-Zhu'
'Luo, Hui'
'Sun, Tong'

_publ_section_title
;
 Synthesis, Crystal Structures, and Surface Photovoltage and Molecular
 Recognition Properties of Three Novel Metal Carboxyphosphonates with a 3D
 Pillared-Layered Structure
;
_journal_issue 4
_journal_name_full 'Crystal Growth &amp; Design'
_journal_page_first 1580
_journal_paper_doi 10.1021/cg4015064
_journal_volume 14
_journal_year 2014
_chemical_formula_sum 'C9 H12 Co N O6 P'
_chemical_formula_weight 320.10
_chemical_name_systematic
; 
 ? 
;
_space_group_IT_number 61
_symmetry_cell_setting orthorhombic
_symmetry_space_group_name_Hall '-P 2ac 2ab'
_symmetry_space_group_name_H-M 'P b c a'
_atom_sites_solution_hydrogens geom
_atom_sites_solution_primary direct
_atom_sites_solution_secondary difmap
_audit_creation_method SHELXL-97
_cell_angle_alpha 90.00
_cell_angle_beta 90.00
_cell_angle_gamma 90.00
_cell_formula_units_Z 8
_cell_length_a 8.6664(11)
_cell_length_b 9.7198(12)
_cell_length_c 27.196(3)
_cell_measurement_reflns_used 2135
_cell_measurement_temperature 295(2)
_cell_measurement_theta_max 25.16
_cell_measurement_theta_min 2.79
_cell_volume 2290.9(5)
_computing_cell_refinement 'Bruker SMART'
_computing_data_collection 'Bruker SMART'
_computing_data_reduction 'Bruker SHELXTL'
_computing_molecular_graphics 'Bruker SHELXTL'
_computing_publication_material 'Bruker SHELXTL'
_computing_structure_refinement 'SHELXL-97 (Sheldrick, 1997)'
_computing_structure_solution 'SHELXS-97 (Sheldrick, 1990)'
_diffrn_ambient_temperature 295(2)
_diffrn_measured_fraction_theta_full 0.999
_diffrn_measured_fraction_theta_max 0.999
_diffrn_measurement_device_type 'Smart Apex II CCD'
_diffrn_measurement_method 'omega scans'
_diffrn_radiation_monochromator graphite
_diffrn_radiation_source 'fine-focus sealed tube'
_diffrn_radiation_type MoK\a
_diffrn_radiation_wavelength 0.71073
_diffrn_reflns_av_R_equivalents 0.0546
_diffrn_reflns_av_sigmaI/netI 0.0417
_diffrn_reflns_limit_h_max 10
_diffrn_reflns_limit_h_min -10
_diffrn_reflns_limit_k_max 12
_diffrn_reflns_limit_k_min -12
_diffrn_reflns_limit_l_max 24
_diffrn_reflns_limit_l_min -34
_diffrn_reflns_number 12051
_diffrn_reflns_theta_full 26.50
_diffrn_reflns_theta_max 26.50
_diffrn_reflns_theta_min 2.79
_diffrn_standards_decay_% 0
_diffrn_standards_interval_count 0
_diffrn_standards_interval_time 0
_diffrn_standards_number 0
_exptl_absorpt_coefficient_mu 1.657
_exptl_absorpt_correction_T_max 0.9262
_exptl_absorpt_correction_T_min 0.6108
_exptl_absorpt_correction_type empirical
_exptl_absorpt_process_details sadabs
_exptl_crystal_colour colorless
_exptl_crystal_density_diffrn 1.856
_exptl_crystal_density_method 'not measured'
_exptl_crystal_description red
_exptl_crystal_F_000 1304
_exptl_crystal_size_max 0.33
_exptl_crystal_size_mid 0.06
_exptl_crystal_size_min 0.05
_refine_diff_density_max 0.553
_refine_diff_density_min -0.630
_refine_diff_density_rms 0.082
_refine_ls_extinction_method none
_refine_ls_goodness_of_fit_ref 1.003
_refine_ls_hydrogen_treatment constr
_refine_ls_matrix_type full
_refine_ls_number_parameters 163
_refine_ls_number_reflns 2373
_refine_ls_number_restraints 0
_refine_ls_restrained_S_all 1.003
_refine_ls_R_factor_all 0.0594
_refine_ls_R_factor_gt 0.0378
_refine_ls_shift/su_max 0.001
_refine_ls_shift/su_mean 0.000
_refine_ls_structure_factor_coef Fsqd
_refine_ls_weighting_details 'calc w=1/[\s^2^(Fo^2^)+(0.0431P)^2^+3.4789P] where P=(Fo^2^+2Fc^2^)/3'
_refine_ls_weighting_scheme calc
_refine_ls_wR_factor_gt 0.0870
_refine_ls_wR_factor_ref 0.0988
_reflns_number_gt 1780
_reflns_number_total 2373
_reflns_threshold_expression >2sigma(I)
_cod_data_source_file cg4015064_si_003.cif
_cod_data_source_block szg209
_cod_depositor_comments
;
The following automatic conversions were performed:

'_symmetry_cell_setting' value 'Orthorhombic' changed to
'orthorhombic' according to
/usr/data/users/saulius/automatic-downloads/current/ACS/lib/dictionaries/cif_core.dic
dictionary named 'cif_core.dic' version 2.4.2 from 2011-04-26.

Automatic conversion script
Id: cif_fix_values 2281 2013-09-26 08:29:07Z andrius 
;
_cod_original_sg_symbol_H-M 'Pbca '
_cod_database_code 4510375

loop_
_symmetry_equiv_pos_as_xyz
'x, y, z'
'-x+1/2, -y, z+1/2'
'-x, y+1/2, -z+1/2'
'x+1/2, -y+1/2, -z'
'-x, -y, -z'
'x-1/2, y, -z-1/2'
'x, -y-1/2, z-1/2'
'-x-1/2, y-1/2, z'

loop_
_atom_site_label
_atom_site_type_symbol
_atom_site_fract_x
_atom_site_fract_y
_atom_site_fract_z
_atom_site_U_iso_or_equiv
_atom_site_adp_type
_atom_site_occupancy
_atom_site_symmetry_multiplicity
_atom_site_calc_flag
_atom_site_refinement_flags
Co1 Co 1.17158(5) -0.07664(5) 0.053614(15) 0.02305(15) Uani 1 1 d .
P1 P 1.07602(10) 0.22103(9) 0.01926(3) 0.0220(2) Uani 1 1 d .
O1 O 1.1832(3) 0.1225(3) 0.04589(9) 0.0305(6) Uani 1 1 d .
O2 O 1.1515(3) 0.3608(3) 0.01338(8) 0.0266(5) Uani 1 1 d .
O3 O 1.0143(3) 0.1662(3) -0.02889(9) 0.0338(6) Uani 1 1 d .
O4 O 0.9866(3) 0.5077(3) 0.36130(10) 0.0439(7) Uani 1 1 d .
O5 O 0.7971(3) 0.3602(3) 0.37745(9) 0.0366(7) Uani 1 1 d .
O1W O 0.9993(4) 0.5714(3) 0.09237(12) 0.0620(9) Uani 1 1 d .
H1WA H 0.9290 0.5767 0.1141 0.093 Uiso 1 1 d R
H1WB H 1.0792 0.6138 0.1024 0.093 Uiso 1 1 d R
N1 N 0.9514(3) 0.2810(3) 0.11025(9) 0.0258(7) Uani 1 1 d .
H1D H 0.9485 0.1911 0.1181 0.031 Uiso 1 1 d R
H1A H 1.0445 0.2860 0.1210 0.031 Uiso 1 1 d R
C1 C 0.9085(4) 0.2452(4) 0.05865(12) 0.0298(9) Uani 1 1 d .
H1B H 0.8452 0.3187 0.0454 0.036 Uiso 1 1 d R
H1C H 0.8472 0.1617 0.0585 0.036 Uiso 1 1 d R
C2 C 0.8109(4) 0.3040(5) 0.14076(13) 0.0334(9) Uani 1 1 d .
H2B H 0.7432 0.2249 0.1379 0.040 Uiso 1 1 d R
H2C H 0.7563 0.3832 0.1278 0.040 Uiso 1 1 d R
C3 C 0.8453(4) 0.3282(4) 0.19448(12) 0.0273(8) Uani 1 1 d .
C4 C 0.9405(5) 0.4331(4) 0.21027(13) 0.0340(9) Uani 1 1 d .
H4A H 0.9931 0.4865 0.1874 0.041 Uiso 1 1 d R
C5 C 0.9583(5) 0.4591(4) 0.25993(13) 0.0342(9) Uani 1 1 d .
H5A H 1.0242 0.5290 0.2701 0.041 Uiso 1 1 d R
C6 C 0.8797(4) 0.3822(4) 0.29455(12) 0.0252(8) Uani 1 1 d .
C7 C 0.7881(4) 0.2743(4) 0.27897(13) 0.0331(9) Uani 1 1 d .
H7A H 0.7370 0.2196 0.3018 0.040 Uiso 1 1 d R
C8 C 0.7724(5) 0.2477(4) 0.22916(13) 0.0364(9) Uani 1 1 d .
H8A H 0.7113 0.1744 0.2190 0.044 Uiso 1 1 d R
C9 C 0.8898(4) 0.4201(4) 0.34810(12) 0.0293(8) Uani 1 1 d .

loop_
_atom_site_aniso_label
_atom_site_aniso_U_11
_atom_site_aniso_U_22
_atom_site_aniso_U_33
_atom_site_aniso_U_23
_atom_site_aniso_U_13
_atom_site_aniso_U_12
Co1 0.0268(3) 0.0262(3) 0.0161(2) -0.00062(19) -0.00077(19) -0.0001(2)
P1 0.0223(4) 0.0276(5) 0.0162(4) -0.0034(4) 0.0021(3) -0.0019(4)
O1 0.0335(15) 0.0231(13) 0.0350(15) 0.0015(11) -0.0017(11) -0.0006(11)
O2 0.0290(14) 0.0269(14) 0.0238(12) 0.0000(10) -0.0029(10) -0.0029(11)
O3 0.0294(14) 0.0514(17) 0.0207(13) -0.0124(12) 0.0034(11) -0.0085(13)
O4 0.0482(18) 0.0528(19) 0.0307(15) -0.0141(13) -0.0022(13) -0.0079(15)
O5 0.0482(17) 0.0443(17) 0.0174(12) -0.0014(12) 0.0022(11) -0.0040(13)
O1W 0.075(2) 0.0487(19) 0.063(2) 0.0146(17) 0.0273(18) 0.0036(18)
N1 0.0235(15) 0.0378(18) 0.0162(14) -0.0050(12) -0.0003(11) 0.0020(14)
C1 0.0251(19) 0.051(2) 0.0134(17) -0.0041(15) -0.0002(14) -0.0017(17)
C2 0.0251(19) 0.055(3) 0.0201(18) -0.0071(17) 0.0034(15) 0.0054(18)
C3 0.0256(19) 0.037(2) 0.0199(18) -0.0045(15) 0.0014(15) 0.0045(16)
C4 0.045(2) 0.036(2) 0.0211(18) 0.0031(16) 0.0097(16) -0.0044(19)
C5 0.042(2) 0.036(2) 0.0245(19) -0.0037(16) 0.0041(17) -0.0060(18)
C6 0.0308(19) 0.0289(19) 0.0158(16) -0.0007(14) 0.0012(14) 0.0043(16)
C7 0.039(2) 0.040(2) 0.0212(19) -0.0013(16) 0.0084(16) -0.0083(18)
C8 0.039(2) 0.043(2) 0.027(2) -0.0087(17) 0.0034(17) -0.0096(19)
C9 0.035(2) 0.034(2) 0.0188(17) -0.0024(16) -0.0027(15) 0.0077(18)

loop_
_atom_type_symbol
_atom_type_description
_atom_type_scat_dispersion_real
_atom_type_scat_dispersion_imag
_atom_type_scat_source
C C 0.0033 0.0016 'International Tables Vol C Tables 4.2.6.8 and 6.1.1.4'
H H 0.0000 0.0000 'International Tables Vol C Tables 4.2.6.8 and 6.1.1.4'
N N 0.0061 0.0033 'International Tables Vol C Tables 4.2.6.8 and 6.1.1.4'
O O 0.0106 0.0060 'International Tables Vol C Tables 4.2.6.8 and 6.1.1.4'
P P 0.1023 0.0942 'International Tables Vol C Tables 4.2.6.8 and 6.1.1.4'
Co Co 0.3494 0.9721 'International Tables Vol C Tables 4.2.6.8 and 6.1.1.4'

loop_
_geom_angle_atom_site_label_1
_geom_angle_atom_site_label_2
_geom_angle_atom_site_label_3
_geom_angle
_geom_angle_site_symmetry_1
_geom_angle_site_symmetry_3
O1 Co1 O3 116.65(11) . 5_755
O1 Co1 O2 101.85(10) . 8_855
O3 Co1 O2 108.20(10) 5_755 8_855
O1 Co1 O5 113.61(11) . 3_745
O3 Co1 O5 107.42(11) 5_755 3_745
O2 Co1 O5 108.67(10) 8_855 3_745
O3 P1 O2 112.16(14) . .
O3 P1 O1 114.03(15) . .
O2 P1 O1 110.58(14) . .
O3 P1 C1 105.87(15) . .
O2 P1 C1 106.89(17) . .
O1 P1 C1 106.80(16) . .
P1 O1 Co1 130.23(15) . .
P1 O2 Co1 123.44(14) . 8_865
P1 O3 Co1 138.41(15) . 5_755
C9 O5 Co1 111.3(2) . 3_755
H1WA O1W H1WB 109.5 . .
C2 N1 C1 110.8(3) . .
C2 N1 H1D 89.5 . .
C1 N1 H1D 89.4 . .
C2 N1 H1A 124.6 . .
C1 N1 H1A 124.6 . .
H1D N1 H1A 90.0 . .
N1 C1 P1 112.6(2) . .
N1 C1 H1B 108.6 . .
P1 C1 H1B 109.1 . .
N1 C1 H1C 109.5 . .
P1 C1 H1C 109.1 . .
H1B C1 H1C 107.8 . .
N1 C2 C3 113.6(3) . .
N1 C2 H2B 109.3 . .
C3 C2 H2B 108.8 . .
N1 C2 H2C 108.4 . .
C3 C2 H2C 108.9 . .
H2B C2 H2C 107.7 . .
C8 C3 C4 118.7(3) . .
C8 C3 C2 118.9(3) . .
C4 C3 C2 122.3(3) . .
C3 C4 C5 120.4(3) . .
C3 C4 H4A 119.8 . .
C5 C4 H4A 119.8 . .
C6 C5 C4 120.8(4) . .
C6 C5 H5A 119.6 . .
C4 C5 H5A 119.6 . .
C5 C6 C7 119.0(3) . .
C5 C6 C9 119.9(3) . .
C7 C6 C9 121.1(3) . .
C6 C7 C8 119.8(3) . .
C6 C7 H7A 120.1 . .
C8 C7 H7A 120.0 . .
C3 C8 C7 121.2(4) . .
C3 C8 H8A 119.5 . .
C7 C8 H8A 119.3 . .
O4 C9 O5 123.8(3) . .
O4 C9 C6 119.0(3) . .
O5 C9 C6 117.3(3) . .

loop_
_geom_bond_atom_site_label_1
_geom_bond_atom_site_label_2
_geom_bond_distance
_geom_bond_site_symmetry_2
Co1 O1 1.950(3) .
Co1 O3 1.951(2) 5_755
Co1 O2 1.980(2) 8_855
Co1 O5 1.991(2) 3_745
P1 O3 1.512(2) .
P1 O2 1.516(3) .
P1 O1 1.518(3) .
P1 C1 1.820(3) .
O2 Co1 1.980(2) 8_865
O3 Co1 1.951(2) 5_755
O4 C9 1.248(5) .
O5 C9 1.273(4) .
O5 Co1 1.991(2) 3_755
O1W H1WA 0.8501 .
O1W H1WB 0.8500 .
N1 C2 1.490(4) .
N1 C1 1.493(4) .
N1 H1D 0.9000 .
N1 H1A 0.8600 .
C1 H1B 0.9700 .
C1 H1C 0.9700 .
C2 C3 1.510(5) .
C2 H2B 0.9700 .
C2 H2C 0.9700 .
C3 C8 1.379(5) .
C3 C4 1.379(5) .
C4 C5 1.383(5) .
C4 H4A 0.9302 .
C5 C6 1.382(5) .
C5 H5A 0.9301 .
C6 C7 1.382(5) .
C6 C9 1.505(5) .
C7 C8 1.386(5) .
C7 H7A 0.9301 .
C8 H8A 0.9300 .

loop_
_geom_hbond_atom_site_label_D
_geom_hbond_atom_site_label_H
_geom_hbond_atom_site_label_A
_geom_hbond_distance_DH
_geom_hbond_distance_HA
_geom_hbond_distance_DA
_geom_hbond_angle_DHA
_geom_hbond_site_symmetry_A
O1W H1WB O1 0.85 2.57 3.068(4) 118.5 8_865
N1 H1D O4 0.90 1.95 2.819(4) 161.3 3_745
N1 H1A O5 0.86 2.31 3.112(4) 156.2 6_656
